data_7217746
loop_
_publ_author_name
'Shen, Yali'
'Lu, Jialin'
'Tang, Chunying'
'Wang, Fang'
'Zhang, Yong'
'Jia, Dingxian'

_publ_section_title
;
 Polymeric templates and solvent effects: syntheses and properties of
 polymeric iodoargentates containing solvated [Mn(4,4&#x2032;-bpy)]2+
 cations
;
_journal_name_full 'RSC Advances'
_journal_paper_doi 10.1039/C4RA08121H
_journal_year 2014
_chemical_formula_moiety 'C36 H64 Ag11 I15 Mn2 N4 O8 S8'
_chemical_formula_sum 'C36 H64 Ag11 I15 Mn2 N4 O8 S8'
_chemical_formula_weight 4137.34
_chemical_name_systematic
; 
 ? 
;
_space_group_IT_number 14
_symmetry_cell_setting monoclinic
_symmetry_Int_Tables_number 14
_symmetry_space_group_name_Hall '-P 2yn'
_symmetry_space_group_name_H-M 'P 1 21/n 1'
_atom_sites_solution_hydrogens geom
_atom_sites_solution_primary direct
_atom_sites_solution_secondary difmap
_audit_creation_method SHELXL-97
_cell_angle_alpha 90.00
_cell_angle_beta 94.218(4)
_cell_angle_gamma 90.00
_cell_formula_units_Z 2
_cell_length_a 8.2323(12)
_cell_length_b 34.488(5)
_cell_length_c 15.856(2)
_cell_measurement_reflns_used 15547
_cell_measurement_temperature 293(2)
_cell_measurement_theta_max 25.3
_cell_measurement_theta_min 3.0
_cell_volume 4489.6(11)
_computing_cell_refinement CrystalClear
_computing_data_collection CrystalClear
_computing_data_reduction CrystalStructure
_computing_structure_refinement 'SHELXL-97 (Sheldrick, 1997)'
_computing_structure_solution 'SHELXS-97 (Sheldrick, 1990)'
_diffrn_ambient_temperature 293(2)
_diffrn_detector_area_resol_mean 7.31
_diffrn_measured_fraction_theta_full 0.995
_diffrn_measured_fraction_theta_max 0.995
_diffrn_measurement_device_type 'Rigaku Mercury'
_diffrn_measurement_method \w
_diffrn_radiation_monochromator graphite
_diffrn_radiation_source 'fine-focus sealed tube'
_diffrn_radiation_type MoK\a
_diffrn_radiation_wavelength 0.71073
_diffrn_reflns_av_R_equivalents 0.0740
_diffrn_reflns_av_sigmaI/netI 0.0792
_diffrn_reflns_limit_h_max 9
_diffrn_reflns_limit_h_min -9
_diffrn_reflns_limit_k_max 41
_diffrn_reflns_limit_k_min -41
_diffrn_reflns_limit_l_max 16
_diffrn_reflns_limit_l_min -19
_diffrn_reflns_number 36858
_diffrn_reflns_theta_full 25.35
_diffrn_reflns_theta_max 25.35
_diffrn_reflns_theta_min 3.05
_exptl_absorpt_coefficient_mu 7.992
_exptl_absorpt_correction_T_max 0.2978
_exptl_absorpt_correction_T_min 0.1342
_exptl_absorpt_correction_type multi-scan
_exptl_absorpt_process_details 'Jacobson, R. (1998) Private communication'
_exptl_crystal_colour colorless
_exptl_crystal_density_diffrn 3.060
_exptl_crystal_density_method 'not measured'
_exptl_crystal_description block
_exptl_crystal_F_000 3724
_exptl_crystal_size_max 0.42
_exptl_crystal_size_mid 0.40
_exptl_crystal_size_min 0.20
_refine_diff_density_max 1.240
_refine_diff_density_min -0.909
_refine_diff_density_rms 0.148
_refine_ls_extinction_method none
_refine_ls_goodness_of_fit_ref 1.013
_refine_ls_hydrogen_treatment constr
_refine_ls_matrix_type full
_refine_ls_number_parameters 402
_refine_ls_number_reflns 8164
_refine_ls_number_restraints 22
_refine_ls_restrained_S_all 1.013
_refine_ls_R_factor_all 0.0654
_refine_ls_R_factor_gt 0.0411
_refine_ls_shift/su_max 0.001
_refine_ls_shift/su_mean 0.000
_refine_ls_structure_factor_coef Fsqd
_refine_ls_weighting_details 'calc w=1/[\s^2^(Fo^2^)+(0.1513P)^2^+0.0000P] where P=(Fo^2^+2Fc^2^)/3'
_refine_ls_weighting_scheme calc
_refine_ls_wR_factor_gt 0.1030
_refine_ls_wR_factor_ref 0.1350
_reflns_number_gt 4731
_reflns_number_total 8164
_reflns_threshold_expression >2sigma(I)
_cod_data_source_file c4ra08121h2.cif
_cod_data_source_block shelxl
_cod_original_sg_symbol_H-M 'P 21/n'
_cod_database_code 7217746

loop_
_symmetry_equiv_pos_as_xyz
'x, y, z'
'-x+1/2, y+1/2, -z+1/2'
'-x, -y, -z'
'x-1/2, -y-1/2, z-1/2'

loop_
_atom_site_label
_atom_site_type_symbol
_atom_site_fract_x
_atom_site_fract_y
_atom_site_fract_z
_atom_site_U_iso_or_equiv
_atom_site_adp_type
_atom_site_occupancy
_atom_site_symmetry_multiplicity
_atom_site_calc_flag
_atom_site_refinement_flags
Ag1 Ag 0.5939(3) 0.32674(8) 0.77996(16) 0.0607(7) Uani 1 1 d .
Ag2 Ag 0.1880(3) 0.33407(8) 0.77845(16) 0.0609(8) Uani 1 1 d .
Ag3 Ag 0.1793(3) 0.42358(8) 0.71442(15) 0.0604(7) Uani 1 1 d .
Ag4 Ag 0.5803(3) 0.42408(8) 0.71382(14) 0.0667(7) Uani 1 1 d .
Ag5 Ag 0.4253(2) 0.45144(6) 0.86594(12) 0.0696(6) Uani 1 1 d .
Ag6 Ag 0.8967(4) 0.38090(10) 0.76164(18) 0.0560(7) Uani 0.50 1 d P
I1 I 0.37710(15) 0.36426(4) 0.63829(8) 0.0554(4) Uani 1 1 d .
I2 I 0.3838(2) 0.28006(5) 0.86705(10) 0.0734(5) Uani 1 1 d .
I3 I -0.11718(18) 0.30458(5) 0.69853(9) 0.0682(4) Uani 1 1 d .
I4 I 0.15732(15) 0.40100(5) 0.89051(8) 0.0642(4) Uani 1 1 d .
I5 I 0.37868(17) 0.49298(4) 0.71255(8) 0.0613(4) Uani 1 1 d .
I6 I 0.86354(17) 0.43355(5) 0.62420(9) 0.0672(4) Uani 1 1 d .
I7 I 0.67590(15) 0.39360(4) 0.88665(8) 0.0592(4) Uani 1 1 d .
I8 I 0.5000 0.5000 1.0000 0.1292(14) Uani 1 2 d S
Mn1 Mn 0.8768(3) 0.63605(7) 0.73157(14) 0.0436(6) Uani 1 1 d .
N1 N 0.9914(19) 0.6762(4) 0.8334(8) 0.045(3) Uani 1 1 d .
N2 N 1.2849(15) 0.8140(4) 1.1418(9) 0.042(3) Uani 1 1 d .
C1 C 1.028(2) 0.7120(6) 0.8143(12) 0.057(5) Uani 1 1 d .
H1 H 1.0094 0.7197 0.7582 0.068 Uiso 1 1 calc R
C2 C 1.094(2) 0.7396(5) 0.8732(12) 0.053(5) Uani 1 1 d .
H2 H 1.1295 0.7636 0.8552 0.063 Uiso 1 1 calc R
C3 C 1.104(2) 0.7304(5) 0.9566(9) 0.040(4) Uani 1 1 d .
C4 C 1.071(2) 0.6922(6) 0.9775(10) 0.049(4) Uani 1 1 d .
H4 H 1.0794 0.6844 1.0338 0.058 Uiso 1 1 calc R
C5 C 1.026(3) 0.6671(5) 0.9172(14) 0.055(6) Uani 1 1 d .
H5 H 1.0170 0.6412 0.9327 0.078 Uiso 1 1 calc R
C6 C 1.333(2) 0.8148(5) 1.0627(11) 0.046(4) Uani 1 1 d .
H6 H 1.4048 0.8341 1.0483 0.056 Uiso 1 1 calc R
C7 C 1.2797(19) 0.7877(5) 1.0014(10) 0.042(4) Uani 1 1 d .
H7 H 1.3177 0.7887 0.9476 0.050 Uiso 1 1 calc R
C8 C 1.167(2) 0.7588(5) 1.0220(9) 0.039(4) Uani 1 1 d .
C9 C 1.125(2) 0.7593(6) 1.1022(12) 0.058(5) Uani 1 1 d .
H9 H 1.0557 0.7401 1.1200 0.069 Uiso 1 1 calc R
C10 C 1.182(2) 0.7879(5) 1.1597(10) 0.045(4) Uani 1 1 d .
H10 H 1.1430 0.7879 1.2134 0.054 Uiso 1 1 calc R
O1 O 0.6459(18) 0.6426(5) 0.7884(7) 0.068(4) Uani 1 1 d D
O2 O 1.0931(13) 0.6355(4) 0.6588(8) 0.057(3) Uani 1 1 d D
O3 O 0.7752(15) 0.5943(3) 0.6439(7) 0.051(3) Uani 1 1 d D
O4 O 0.963(2) 0.5906(4) 0.8118(9) 0.070(5) Uani 1 1 d D
S1 S 0.6055(7) 0.6379(3) 0.8770(3) 0.071(3) Uani 1 1 d D
S2 S 1.2647(6) 0.6493(2) 0.6525(4) 0.066(18) Uani 1 1 d D
S3A S 0.8382(8) 0.57821(18) 0.5640(3) 0.0467(14) Uani 0.73 1 d PD
S3B S 0.787(2) 0.5527(5) 0.6247(12) 0.080(6) Uani 0.27 1 d PD
S4A S 0.9841(11) 0.5490(3) 0.8163(5) 0.054(2) Uani 0.54 1 d PD
S4B S 0.9023(14) 0.5580(4) 0.8618(8) 0.069(3) Uani 0.46 1 d PD
C11 C 0.431(4) 0.6095(10) 0.873(2) 0.074(15) Uani 1 1 d D
H11A H 0.3871 0.6073 0.8151 0.086 Uiso 1 1 calc R
H11B H 0.3516 0.6213 0.9060 0.086 Uiso 1 1 calc R
H11C H 0.4575 0.5841 0.8946 0.086 Uiso 1 1 calc R
C12 C 0.527(5) 0.6828(6) 0.900(3) 0.071(15) Uani 1 1 d D
H12A H 0.4977 0.6965 0.8489 0.086 Uiso 1 1 calc R
H12B H 0.6078 0.6974 0.9339 0.086 Uiso 1 1 calc R
H12C H 0.4324 0.6795 0.9316 0.086 Uiso 1 1 calc R
C13 C 1.382(3) 0.6077(7) 0.634(2) 0.073(15) Uani 1 1 d D
H13A H 1.4074 0.5943 0.6859 0.094 Uiso 1 1 calc R
H13B H 1.4804 0.6153 0.6096 0.094 Uiso 1 1 calc R
H13C H 1.3202 0.5908 0.5949 0.094 Uiso 1 1 calc R
C14 C 1.270(4) 0.6699(8) 0.5503(13) 0.072(11) Uani 1 1 d D
H14A H 1.2117 0.6535 0.5096 0.089 Uiso 1 1 calc R
H14B H 1.3808 0.6724 0.5363 0.089 Uiso 1 1 calc R
H14C H 1.2196 0.6951 0.5496 0.089 Uiso 1 1 calc R
C15 C 0.684(2) 0.5447(6) 0.5272(13) 0.066(9) Uani 1 1 d D
C16 C 0.988(2) 0.5437(7) 0.5955(15) 0.064(8) Uani 1 1 d D
C17 C 0.826(4) 0.5158(8) 0.815(2) 0.068(2) Uani 1 1 d D
C18 C 1.080(3) 0.5376(9) 0.9163(15) 0.078(12) Uani 1 1 d D

loop_
_atom_site_aniso_label
_atom_site_aniso_U_11
_atom_site_aniso_U_22
_atom_site_aniso_U_33
_atom_site_aniso_U_23
_atom_site_aniso_U_13
_atom_site_aniso_U_12
Ag1 0.0610(15) 0.0596(19) 0.0601(17) -0.0089(13) 0.0043(12) -0.0123(13)
Ag2 0.0647(17) 0.0627(17) 0.0529(17) 0.0159(13) -0.0019(13) 0.0147(13)
Ag3 0.0641(15) 0.0637(18) 0.0533(16) 0.0042(13) 0.0061(12) -0.0018(13)
Ag4 0.0746(14) 0.0594(18) 0.0665(15) -0.0037(12) 0.0025(11) -0.0029(12)
Ag5 0.0614(13) 0.0743(13) 0.0711(12) -0.0096(9) -0.0071(9) -0.0064(10)
Ag6 0.0628(17) 0.0559(19) 0.0495(16) 0.0041(14) 0.0064(13) 0.0080(14)
I1 0.0653(8) 0.0535(8) 0.0460(7) -0.0023(6) -0.0049(5) -0.0050(6)
I2 0.0924(10) 0.0621(10) 0.0656(9) 0.0038(7) 0.0055(7) 0.0144(8)
I3 0.0806(9) 0.0589(9) 0.0654(9) 0.0022(7) 0.0069(7) -0.0012(7)
I4 0.0520(7) 0.0888(11) 0.0521(8) -0.0046(7) 0.0057(6) -0.0135(7)
I5 0.0752(9) 0.0540(9) 0.0529(8) 0.0022(6) -0.0076(6) 0.0027(6)
I6 0.0714(8) 0.0676(10) 0.0640(9) 0.0165(7) 0.0145(7) -0.0046(7)
I7 0.0518(7) 0.0800(10) 0.0452(7) -0.0062(6) -0.0019(5) 0.0100(6)
I8 0.194(3) 0.103(2) 0.0812(18) -0.0523(17) -0.0576(19) 0.054(2)
Mn1 0.0486(13) 0.0388(14) 0.04275(12) -0.0018(10) -0.0021(10) 0.0014(10)
N1 0.080(10) 0.032(8) 0.023(7) -0.006(6) -0.004(6) -0.004(7)
N2 0.040(7) 0.035(8) 0.050(9) 0.004(7) 0.000(6) -0.004(6)
C1 0.078(13) 0.055(13) 0.037(10) -0.003(9) 0.002(9) 0.000(10)
C2 0.070(12) 0.036(10) 0.051(11) 0.012(8) -0.001(9) -0.017(9)
C3 0.061(10) 0.031(9) 0.025(8) 0.016(7) -0.013(7) -0.013(7)
C4 0.062(11) 0.054(12) 0.026(8) -0.006(8) -0.021(7) -0.015(9)
C5 0.062(16) 0.057(9) 0.063(14) -0.005(9) -0.007(12) -0.017(9)
C6 0.051(10) 0.032(10) 0.054(11) -0.011(8) -0.013(8) -0.013(8)
C7 0.047(9) 0.055(12) 0.024(8) 0.012(7) 0.002(6) 0.009(8)
C8 0.062(10) 0.030(9) 0.024(8) 0.000(7) -0.014(7) 0.001(7)
C9 0.071(12) 0.057(13) 0.045(11) -0.003(9) 0.006(9) -0.019(10)
C10 0.059(10) 0.040(10) 0.036(9) -0.010(8) 0.005(7) -0.017(8)
O1 0.087(10) 0.074(11) 0.042(7) 0.013(7) 0.003(7) -0.003(8)
O2 0.048(7) 0.062(9) 0.061(8) 0.012(7) 0.004(6) 0.013(6)
O3 0.061(7) 0.042(7) 0.052(7) -0.021(6) 0.008(6) -0.012(6)
O4 0.075(13) 0.055(10) 0.057(9) 0.018(7) -0.021(8) 0.000(9)
S1 0.067(3) 0.081(8) 0.059(3) 0.014(4) 0.009(2) 0.032(4)
S2 0.063(3) 0.062(5) 0.070(4) -0.015(4) -0.006(3) -0.002(3)
S3A 0.062(4) 0.037(3) 0.041(3) -0.005(2) 0.001(3) -0.004(3)
S3B 0.073(13) 0.076(19) 0.070(14) -0.005(13) -0.002(10) -0.011(12)
S4A 0.073(6) 0.048(6) 0.044(5) 0.003(4) 0.019(4) 0.015(4)
S4B 0.067(7) 0.075(9) 0.064(8) 0.005(7) 0.000(6) 0.001(6)
C11 0.076(4) 0.073(4) 0.069(2) 0.003(2) 0.019(2) 0.014(3)
C12 0.068(4) 0.077(4) 0.073(2) 0.011(2) 0.009(2) 0.004(3)
C13 0.065(16) 0.073(3) 0.075(5) -0.01(3) 0.03(2) 0.012(17)
C14 0.077(3) 0.068(2) 0.069(2) -0.003(16) 0.012(2) 0.00(2)
C15 0.065(2) 0.072(16) 0.072(14) -0.011(12) -0.012(15) 0.003(15)
C16 0.072(17) 0.072(17) 0.061(18) 0.004(14) 0.020(14) 0.033(14)
C17 0.069(4) 0.067(4) 0.070(4) 0.009(3) -0.008(3) -0.00(3)
C18 0.074(3) 0.070(2) 0.081(2) 0.021(19) -0.016(2) -0.001(2)

loop_
_atom_type_symbol
_atom_type_description
_atom_type_scat_dispersion_real
_atom_type_scat_dispersion_imag
_atom_type_scat_source
C C 0.0033 0.0016 'International Tables Vol C Tables 4.2.6.8 and 6.1.1.4'
H H 0.0000 0.0000 'International Tables Vol C Tables 4.2.6.8 and 6.1.1.4'
N N 0.0061 0.0033 'International Tables Vol C Tables 4.2.6.8 and 6.1.1.4'
O O 0.0106 0.0060 'International Tables Vol C Tables 4.2.6.8 and 6.1.1.4'
Ag Ag -0.8971 1.1015 'International Tables Vol C Tables 4.2.6.8 and 6.1.1.4'
I I -0.4742 1.8119 'International Tables Vol C Tables 4.2.6.8 and 6.1.1.4'
S S 0.1246 0.1234 'International Tables Vol C Tables 4.2.6.8 and 6.1.1.4'
Mn Mn 0.3368 0.7283 'International Tables Vol C Tables 4.2.6.8 and 6.1.1.4'

loop_
_geom_angle_atom_site_label_1
_geom_angle_atom_site_label_2
_geom_angle_atom_site_label_3
_geom_angle
_geom_angle_site_symmetry_1
_geom_angle_site_symmetry_3
I2 Ag1 I3 128.79(11) . 1_655
I2 Ag1 I7 107.11(9) . .
I3 Ag1 I7 107.80(9) 1_655 .
I2 Ag1 I1 104.94(9) . .
I3 Ag1 I1 103.83(9) 1_655 .
I7 Ag1 I1 100.96(9) . .
I2 Ag2 Ag6 150.38(12) . 1_455
I2 Ag2 I3 115.84(10) . .
Ag6 Ag2 I3 58.08(9) 1_455 .
I2 Ag2 I4 107.09(10) . .
Ag6 Ag2 I4 60.53(9) 1_455 .
I3 Ag2 I4 115.35(9) . .
I2 Ag2 I1 107.15(9) . .
Ag6 Ag2 I1 102.17(10) 1_455 .
I3 Ag2 I1 106.12(9) . .
I4 Ag2 I1 104.39(9) . .
I6 Ag3 Ag6 58.60(8) 1_455 1_455
I6 Ag3 I5 112.63(9) 1_455 .
Ag6 Ag3 I5 152.45(12) 1_455 .
I6 Ag3 I4 112.83(8) 1_455 .
Ag6 Ag3 I4 60.63(8) 1_455 .
I5 Ag3 I4 107.74(9) . .
I6 Ag3 I1 112.68(9) 1_455 .
Ag6 Ag3 I1 103.46(11) 1_455 .
I5 Ag3 I1 103.87(8) . .
I4 Ag3 I1 106.47(9) . .
I6 Ag4 I1 110.49(9) . .
I6 Ag4 I5 113.16(10) . .
I1 Ag4 I5 105.75(8) . .
I6 Ag4 I7 109.22(8) . .
I1 Ag4 I7 103.70(9) . .
I5 Ag4 I7 114.03(8) . .
I8 Ag5 I5 111.49(8) . .
I8 Ag5 I4 113.42(7) . .
I5 Ag5 I4 111.63(7) . .
I8 Ag5 I7 102.57(7) . .
I5 Ag5 I7 120.14(8) . .
I4 Ag5 I7 96.72(8) . .
I3 Ag6 I7 112.55(11) 1_655 .
I3 Ag6 I6 109.06(11) 1_655 .
I7 Ag6 I6 114.21(11) . .
I3 Ag6 Ag2 61.42(9) 1_655 1_655
I7 Ag6 Ag2 126.58(12) . 1_655
I6 Ag6 Ag2 117.50(11) . 1_655
I3 Ag6 Ag3 113.30(11) 1_655 1_655
I7 Ag6 Ag3 132.37(13) . 1_655
I6 Ag6 Ag3 60.64(8) . 1_655
Ag2 Ag6 Ag3 68.34(10) 1_655 1_655
I3 Ag6 I4 118.48(11) 1_655 1_655
I7 Ag6 I4 87.13(9) . 1_655
I6 Ag6 I4 114.08(12) . 1_655
Ag2 Ag6 I4 60.55(9) 1_655 1_655
Ag3 Ag6 I4 60.01(8) 1_655 1_655
Ag4 I1 Ag3 69.49(8) . .
Ag4 I1 Ag2 105.07(8) . .
Ag3 I1 Ag2 66.53(7) . .
Ag4 I1 Ag1 72.88(8) . .
Ag3 I1 Ag1 107.78(8) . .
Ag2 I1 Ag1 67.29(7) . .
Ag2 I2 Ag1 73.82(9) . .
Ag6 I3 Ag1 66.88(8) 1_455 1_455
Ag6 I3 Ag2 60.50(8) 1_455 .
Ag1 I3 Ag2 115.15(9) 1_455 .
Ag5 I4 Ag3 66.69(7) . .
Ag5 I4 Ag6 125.51(9) . 1_455
Ag3 I4 Ag6 59.36(8) . 1_455
Ag5 I4 Ag2 107.12(8) . .
Ag3 I4 Ag2 67.44(8) . .
Ag6 I4 Ag2 58.92(8) 1_455 .
Ag5 I5 Ag4 62.38(7) . .
Ag5 I5 Ag3 67.31(7) . .
Ag4 I5 Ag3 69.37(8) . .
Ag6 I6 Ag4 65.00(8) . .
Ag6 I6 Ag3 60.76(8) . 1_655
Ag4 I6 Ag3 118.70(8) . 1_655
Ag6 I7 Ag5 121.49(9) . .
Ag6 I7 Ag1 66.57(9) . .
Ag5 I7 Ag1 110.49(8) . .
Ag6 I7 Ag4 63.24(8) . .
Ag5 I7 Ag4 60.78(6) . .
Ag1 I7 Ag4 73.21(8) . .
Ag5 I8 Ag5 180.00(7) 3_667 .
O4 Mn1 O3 89.4(5) . .
O4 Mn1 O1 95.3(6) . .
O3 Mn1 O1 91.5(5) . .
O4 Mn1 O2 93.5(6) . .
O3 Mn1 O2 86.9(5) . .
O1 Mn1 O2 171.1(5) . .
O4 Mn1 N1 85.4(6) . .
O3 Mn1 N1 174.9(5) . .
O1 Mn1 N1 88.5(5) . .
O2 Mn1 N1 93.9(5) . .
O4 Mn1 N2 179.2(6) . 4_575
O3 Mn1 N2 90.4(5) . 4_575
O1 Mn1 N2 85.5(5) . 4_575
O2 Mn1 N2 85.7(5) . 4_575
N1 Mn1 N2 94.7(5) . 4_575
C1 N1 C5 113.7(15) . .
C1 N1 Mn1 119.9(11) . .
C5 N1 Mn1 126.3(11) . .
C10 N2 C6 117.8(15) . .
C10 N2 Mn1 125.1(11) . 4_676
C6 N2 Mn1 116.8(10) . 4_676
N1 C1 C2 124.4(17) . .
N1 C1 H1 117.8 . .
C2 C1 H1 117.8 . .
C3 C2 C1 118.7(17) . .
C3 C2 H2 120.7 . .
C1 C2 H2 120.7 . .
C2 C3 C4 117.1(15) . .
C2 C3 C8 121.1(14) . .
C4 C3 C8 121.4(13) . .
C5 C4 C3 119.8(17) . .
C5 C4 H4 120.1 . .
C3 C4 H4 120.0 . .
C4 C5 N1 125.2(18) . .
C4 C5 H5 117.4 . .
N1 C5 H5 117.4 . .
N2 C6 C7 122.6(15) . .
N2 C6 H6 118.8 . .
C7 C6 H6 118.7 . .
C6 C7 C8 119.2(14) . .
C6 C7 H7 120.4 . .
C8 C7 H7 120.3 . .
C9 C8 C7 115.3(15) . .
C9 C8 C3 124.6(16) . .
C7 C8 C3 120.1(14) . .
C8 C9 C10 122.0(17) . .
C8 C9 H9 119.0 . .
C10 C9 H9 119.1 . .
N2 C10 C9 123.0(16) . .
N2 C10 H10 118.5 . .
C9 C10 H10 118.5 . .
S1 O1 Mn1 130.4(9) . .
S2 O2 Mn1 146.8(9) . .
S3B O3 S3A 55.6(9) . .
S3B O3 Mn1 139.9(11) . .
S3A O3 Mn1 130.9(7) . .
S4A O4 S4B 42.8(6) . .
S4A O4 Mn1 143.2(10) . .
S4B O4 Mn1 140.8(12) . .
O1 S1 C12 102.7(15) . .
O1 S1 C11 105.6(14) . .
C12 S1 C11 101.1(12) . .
O2 S2 C13 106.2(12) . .
O2 S2 C14 105.9(13) . .
C13 S2 C14 96.9(10) . .
O3 S3A C16 106.7(10) . .
O3 S3A C15 103.6(10) . .
C16 S3A C15 97.0(9) . .
O3 S3B C15 107.6(14) . .
O3 S3B C16 107.6(14) . .
C15 S3B C16 98.3(11) . .
O4 S4A C17 124.5(15) . .
O4 S4A C18 108.1(12) . .
C17 S4A C18 98.8(11) . .
O4 S4B C17 122.1(14) . .
O4 S4B C18 105.2(13) . .
C17 S4B C18 97.7(12) . .
S1 C11 H11A 109.0 . .
S1 C11 H11B 110.4 . .
H11A C11 H11B 109.9 . .
S1 C11 H11C 111.0 . .
H11A C11 H11C 109.1 . .
H11B C11 H11C 109.1 . .
S1 C12 H12A 109.7 . .
S1 C12 H12B 109.2 . .
H12A C12 H12B 109.5 . .
S1 C12 H12C 109.5 . .
H12A C12 H12C 109.5 . .
H12B C12 H12C 109.5 . .
S2 C13 H13A 109.5 . .
S2 C13 H13B 109.2 . .
H13A C13 H13B 109.4 . .
S2 C13 H13C 109.8 . .
H13A C13 H13C 109.4 . .
H13B C13 H13C 109.5 . .
S2 C14 H14A 109.5 . .
S2 C14 H14B 109.6 . .
H14A C14 H14B 109.4 . .
S2 C14 H14C 109.5 . .
H14A C14 H14C 109.4 . .
H14B C14 H14C 109.4 . .
S3B C15 S3A 46.7(8) . .
S3A C16 S3B 46.3(8) . .
S4A C17 S4B 35.9(5) . .
S4A C18 S4B 35.0(5) . .

loop_
_geom_bond_atom_site_label_1
_geom_bond_atom_site_label_2
_geom_bond_distance
_geom_bond_site_symmetry_2
Ag1 I2 2.800(3) .
Ag1 I3 2.892(3) 1_655
Ag1 I7 2.910(3) .
Ag1 I1 3.052(3) .
Ag2 I2 2.776(3) .
Ag2 Ag6 2.887(4) 1_455
Ag2 I3 2.913(3) .
Ag2 I4 2.935(3) .
Ag2 I1 2.992(3) .
Ag3 I6 2.894(3) 1_455
Ag3 Ag6 2.898(4) 1_455
Ag3 I5 2.904(3) .
Ag3 I4 2.917(3) .
Ag3 I1 2.930(3) .
Ag4 I6 2.837(2) .
Ag4 I1 2.862(3) .
Ag4 I5 2.898(3) .
Ag4 I7 2.986(3) .
Ag5 I8 2.7403(19) .
Ag5 I5 2.825(2) .
Ag5 I4 2.859(2) .
Ag5 I7 2.871(2) .
Ag6 I3 2.815(4) 1_655
Ag6 I7 2.821(3) .
Ag6 I6 2.834(3) .
Ag6 Ag2 2.887(4) 1_655
Ag6 Ag3 2.898(4) 1_655
Ag6 I4 2.935(3) 1_655
I3 Ag6 2.815(4) 1_455
I3 Ag1 2.892(3) 1_455
I4 Ag6 2.935(3) 1_455
I6 Ag3 2.894(3) 1_655
I8 Ag5 2.7403(19) 3_667
Mn1 O4 2.107(12) .
Mn1 O3 2.128(11) .
Mn1 O1 2.174(14) .
Mn1 O2 2.192(11) .
Mn1 N1 2.277(13) .
Mn1 N2 2.325(14) 4_575
N1 C1 1.31(2) .
N1 C5 1.37(2) .
N2 C10 1.28(2) .
N2 C6 1.34(2) .
N2 Mn1 2.325(14) 4_676
C1 C2 1.41(3) .
C1 H1 0.9300 .
C2 C3 1.36(2) .
C2 H2 0.9300 .
C3 C4 1.39(2) .
C3 C8 1.49(2) .
C4 C5 1.32(3) .
C4 H4 0.9300 .
C5 H5 0.9300 .
C6 C7 1.39(2) .
C6 H6 0.9300 .
C7 C8 1.42(2) .
C7 H7 0.9300 .
C8 C9 1.34(2) .
C9 C10 1.40(2) .
C9 H9 0.9300 .
C10 H10 0.9300 .
O1 S1 1.476(11) .
O2 S2 1.501(11) .
O3 S3B 1.474(17) .
O3 S3A 1.510(10) .
O4 S4A 1.449(13) .
O4 S4B 1.484(14) .
S1 C12 1.731(18) .
S1 C11 1.736(18) .
S2 C13 1.767(16) .
S2 C14 1.773(16) .
S3A C16 1.762(15) .
S3A C15 1.779(15) .
S3B C15 1.730(17) .
S3B C16 1.778(17) .
S4A C17 1.733(17) .
S4A C18 1.763(16) .
S4B C17 1.734(18) .
S4B C18 1.789(17) .
C11 H11A 0.9600 .
C11 H11B 0.9600 .
C11 H11C 0.9600 .
C12 H12A 0.9600 .
C12 H12B 0.9600 .
C12 H12C 0.9600 .
C13 H13A 0.9600 .
C13 H13B 0.9604 .
C13 H13C 0.9604 .
C14 H14A 0.9611 .
C14 H14B 0.9611 .
C14 H14C 0.9611 .

loop_
_geom_torsion_atom_site_label_1
_geom_torsion_atom_site_label_2
_geom_torsion_atom_site_label_3
_geom_torsion_atom_site_label_4
_geom_torsion
_geom_torsion_site_symmetry_1
_geom_torsion_site_symmetry_4
I6 Ag4 I1 Ag3 -148.81(11) . .
I5 Ag4 I1 Ag3 -26.02(8) . .
I7 Ag4 I1 Ag3 94.26(8) . .
I6 Ag4 I1 Ag2 153.94(9) . .
I5 Ag4 I1 Ag2 -83.26(9) . .
I7 Ag4 I1 Ag2 37.01(9) . .
I6 Ag4 I1 Ag1 94.03(10) . .
I5 Ag4 I1 Ag1 -143.17(9) . .
I7 Ag4 I1 Ag1 -22.90(7) . .
I6 Ag3 I1 Ag4 147.92(10) 1_455 .
Ag6 Ag3 I1 Ag4 -150.80(11) 1_455 .
I5 Ag3 I1 Ag4 25.72(8) . .
I4 Ag3 I1 Ag4 -87.88(9) . .
I6 Ag3 I1 Ag2 -94.37(10) 1_455 .
Ag6 Ag3 I1 Ag2 -33.10(10) 1_455 .
I5 Ag3 I1 Ag2 143.43(10) . .
I4 Ag3 I1 Ag2 29.83(8) . .
I6 Ag3 I1 Ag1 -148.83(9) 1_455 .
Ag6 Ag3 I1 Ag1 -87.55(11) 1_455 .
I5 Ag3 I1 Ag1 88.98(9) . .
I4 Ag3 I1 Ag1 -24.63(11) . .
I2 Ag2 I1 Ag4 -83.50(11) . .
Ag6 Ag2 I1 Ag4 92.22(11) 1_455 .
I3 Ag2 I1 Ag4 152.17(9) . .
I4 Ag2 I1 Ag4 29.87(10) . .
I2 Ag2 I1 Ag3 -142.68(12) . .
Ag6 Ag2 I1 Ag3 33.04(10) 1_455 .
I3 Ag2 I1 Ag3 92.99(9) . .
I4 Ag2 I1 Ag3 -29.30(8) . .
I2 Ag2 I1 Ag1 -19.81(9) . .
Ag6 Ag2 I1 Ag1 155.91(12) 1_455 .
I3 Ag2 I1 Ag1 -144.14(10) . .
I4 Ag2 I1 Ag1 93.56(9) . .
I2 Ag1 I1 Ag4 134.49(10) . .
I3 Ag1 I1 Ag4 -88.34(9) 1_655 .
I7 Ag1 I1 Ag4 23.27(7) . .
I2 Ag1 I1 Ag3 73.42(10) . .
I3 Ag1 I1 Ag3 -149.41(8) 1_655 .
I7 Ag1 I1 Ag3 -37.79(10) . .
I2 Ag1 I1 Ag2 19.41(9) . .
I3 Ag1 I1 Ag2 156.58(11) 1_655 .
I7 Ag1 I1 Ag2 -91.80(9) . .
Ag6 Ag2 I2 Ag1 -150.7(3) 1_455 .
I3 Ag2 I2 Ag1 138.96(11) . .
I4 Ag2 I2 Ag1 -90.75(10) . .
I1 Ag2 I2 Ag1 20.78(9) . .
I3 Ag1 I2 Ag2 -142.26(14) 1_655 .
I7 Ag1 I2 Ag2 86.61(10) . .
I1 Ag1 I2 Ag2 -20.12(9) . .
I2 Ag2 I3 Ag6 146.75(13) . 1_455
I4 Ag2 I3 Ag6 20.54(10) . 1_455
I1 Ag2 I3 Ag6 -94.50(10) . 1_455
I2 Ag2 I3 Ag1 106.56(12) . 1_455
Ag6 Ag2 I3 Ag1 -40.19(11) 1_455 1_455
I4 Ag2 I3 Ag1 -19.66(14) . 1_455
I1 Ag2 I3 Ag1 -134.69(9) . 1_455
I8 Ag5 I4 Ag3 147.47(10) . .
I5 Ag5 I4 Ag3 20.51(8) . .
I7 Ag5 I4 Ag3 -105.69(8) . .
I8 Ag5 I4 Ag6 139.07(10) . 1_455
I5 Ag5 I4 Ag6 12.11(14) . 1_455
I7 Ag5 I4 Ag6 -114.08(11) . 1_455
I8 Ag5 I4 Ag2 -157.28(8) . .
I5 Ag5 I4 Ag2 75.76(10) . .
I7 Ag5 I4 Ag2 -50.43(9) . .
I6 Ag3 I4 Ag5 -144.40(12) 1_455 .
Ag6 Ag3 I4 Ag5 -172.06(11) 1_455 .
I5 Ag3 I4 Ag5 -19.43(8) . .
I1 Ag3 I4 Ag5 91.50(9) . .
I6 Ag3 I4 Ag6 27.66(10) 1_455 1_455
I5 Ag3 I4 Ag6 152.64(12) . 1_455
I1 Ag3 I4 Ag6 -96.44(11) . 1_455
I6 Ag3 I4 Ag2 93.86(11) 1_455 .
Ag6 Ag3 I4 Ag2 66.19(10) 1_455 .
I5 Ag3 I4 Ag2 -141.17(10) . .
I1 Ag3 I4 Ag2 -30.25(8) . .
I2 Ag2 I4 Ag5 87.84(10) . .
Ag6 Ag2 I4 Ag5 -121.60(10) 1_455 .
I3 Ag2 I4 Ag5 -141.60(9) . .
I1 Ag2 I4 Ag5 -25.58(10) . .
I2 Ag2 I4 Ag3 142.64(11) . .
Ag6 Ag2 I4 Ag3 -66.80(9) 1_455 .
I3 Ag2 I4 Ag3 -86.80(10) . .
I1 Ag2 I4 Ag3 29.22(8) . .
I2 Ag2 I4 Ag6 -150.56(13) . 1_455
I3 Ag2 I4 Ag6 -20.00(9) . 1_455
I1 Ag2 I4 Ag6 96.02(10) . 1_455
I8 Ag5 I5 Ag4 133.74(9) . .
I4 Ag5 I5 Ag4 -98.26(9) . .
I7 Ag5 I5 Ag4 13.80(8) . .
I8 Ag5 I5 Ag3 -148.51(9) . .
I4 Ag5 I5 Ag3 -20.51(8) . .
I7 Ag5 I5 Ag3 91.56(10) . .
I6 Ag4 I5 Ag5 -138.20(11) . .
I1 Ag4 I5 Ag5 100.73(9) . .
I7 Ag4 I5 Ag5 -12.54(8) . .
I6 Ag4 I5 Ag3 147.37(10) . .
I1 Ag4 I5 Ag3 26.29(8) . .
I7 Ag4 I5 Ag3 -86.98(9) . .
I6 Ag3 I5 Ag5 144.67(10) 1_455 .
Ag6 Ag3 I5 Ag5 79.6(2) 1_455 .
I4 Ag3 I5 Ag5 19.58(8) . .
I1 Ag3 I5 Ag5 -93.11(9) . .
I6 Ag3 I5 Ag4 -147.63(10) 1_455 .
Ag6 Ag3 I5 Ag4 147.3(2) 1_455 .
I4 Ag3 I5 Ag4 87.28(9) . .
I1 Ag3 I5 Ag4 -25.41(8) . .
I3 Ag6 I6 Ag4 103.15(12) 1_655 .
I7 Ag6 I6 Ag4 -23.75(10) . .
Ag2 Ag6 I6 Ag4 170.15(16) 1_655 .
Ag3 Ag6 I6 Ag4 -150.24(11) 1_655 .
I4 Ag6 I6 Ag4 -121.84(13) 1_655 .
I3 Ag6 I6 Ag3 -106.60(12) 1_655 1_655
I7 Ag6 I6 Ag3 126.50(15) . 1_655
Ag2 Ag6 I6 Ag3 -39.61(12) 1_655 1_655
I4 Ag6 I6 Ag3 28.40(9) 1_655 1_655
I1 Ag4 I6 Ag6 -91.90(11) . .
I5 Ag4 I6 Ag6 149.74(12) . .
I7 Ag4 I6 Ag6 21.55(10) . .
I1 Ag4 I6 Ag3 -121.48(10) . 1_655
I5 Ag4 I6 Ag3 120.16(10) . 1_655
I7 Ag4 I6 Ag3 -8.03(14) . 1_655
I3 Ag6 I7 Ag5 -120.40(11) 1_655 .
I6 Ag6 I7 Ag5 4.67(17) . .
Ag2 Ag6 I7 Ag5 169.29(13) 1_655 .
Ag3 Ag6 I7 Ag5 76.15(18) 1_655 .
I4 Ag6 I7 Ag5 119.85(9) 1_655 .
I3 Ag6 I7 Ag1 -19.92(10) 1_655 .
I6 Ag6 I7 Ag1 105.15(13) . .
Ag2 Ag6 I7 Ag1 -90.23(16) 1_655 .
Ag3 Ag6 I7 Ag1 176.63(18) 1_655 .
I4 Ag6 I7 Ag1 -139.67(11) 1_655 .
I3 Ag6 I7 Ag4 -102.22(12) 1_655 .
I6 Ag6 I7 Ag4 22.85(10) . .
Ag2 Ag6 I7 Ag4 -172.53(19) 1_655 .
Ag3 Ag6 I7 Ag4 94.34(17) 1_655 .
I4 Ag6 I7 Ag4 138.03(11) 1_655 .
I8 Ag5 I7 Ag6 -119.27(10) . .
I5 Ag5 I7 Ag6 5.02(14) . .
I4 Ag5 I7 Ag6 124.86(10) . .
I8 Ag5 I7 Ag1 166.33(7) . .
I5 Ag5 I7 Ag1 -69.37(11) . .
I4 Ag5 I7 Ag1 50.46(9) . .
I8 Ag5 I7 Ag4 -137.89(9) . .
I5 Ag5 I7 Ag4 -13.60(8) . .
I4 Ag5 I7 Ag4 106.24(8) . .
I2 Ag1 I7 Ag6 160.70(12) . .
I3 Ag1 I7 Ag6 18.77(10) 1_655 .
I1 Ag1 I7 Ag6 -89.77(10) . .
I2 Ag1 I7 Ag5 -82.83(11) . .
I3 Ag1 I7 Ag5 135.24(9) 1_655 .
I1 Ag1 I7 Ag5 26.70(10) . .
I2 Ag1 I7 Ag4 -131.75(10) . .
I3 Ag1 I7 Ag4 86.32(9) 1_655 .
I1 Ag1 I7 Ag4 -22.21(7) . .
I6 Ag4 I7 Ag6 -22.01(10) . .
I1 Ag4 I7 Ag6 95.80(11) . .
I5 Ag4 I7 Ag6 -149.71(12) . .
I6 Ag4 I7 Ag5 140.24(11) . .
I1 Ag4 I7 Ag5 -101.96(8) . .
I5 Ag4 I7 Ag5 12.53(8) . .
I6 Ag4 I7 Ag1 -93.77(10) . .
I1 Ag4 I7 Ag1 24.04(8) . .
I5 Ag4 I7 Ag1 138.53(10) . .
I5 Ag5 I8 Ag5 -173(51) . 3_667
I4 Ag5 I8 Ag5 60(51) . 3_667
I7 Ag5 I8 Ag5 -43(51) . 3_667
O4 Mn1 N1 C1 158.8(15) . .
O3 Mn1 N1 C1 164(5) . .
O1 Mn1 N1 C1 -105.7(15) . .
O2 Mn1 N1 C1 65.6(15) . .
N2 Mn1 N1 C1 -20.4(15) 4_575 .
O4 Mn1 N1 C5 -22.5(17) . .
O3 Mn1 N1 C5 -17(6) . .
O1 Mn1 N1 C5 72.9(17) . .
O2 Mn1 N1 C5 -115.7(17) . .
N2 Mn1 N1 C5 158.3(16) 4_575 .
C5 N1 C1 C2 -1(3) . .
Mn1 N1 C1 C2 177.6(15) . .
N1 C1 C2 C3 -8(3) . .
C1 C2 C3 C4 9(3) . .
C1 C2 C3 C8 -177.7(17) . .
C2 C3 C4 C5 -2(3) . .
C8 C3 C4 C5 -175.4(19) . .
C3 C4 C5 N1 -8(3) . .
C1 N1 C5 C4 9(3) . .
Mn1 N1 C5 C4 -169.8(17) . .
C10 N2 C6 C7 -2(3) . .
Mn1 N2 C6 C7 -176.5(13) 4_676 .
N2 C6 C7 C8 2(3) . .
C6 C7 C8 C9 -2(2) . .
C6 C7 C8 C3 178.1(15) . .
C2 C3 C8 C9 152(2) . .
C4 C3 C8 C9 -34(3) . .
C2 C3 C8 C7 -28(2) . .
C4 C3 C8 C7 145.2(17) . .
C7 C8 C9 C10 3(3) . .
C3 C8 C9 C10 -176.9(17) . .
C6 N2 C10 C9 3(3) . .
Mn1 N2 C10 C9 177.2(14) 4_676 .
C8 C9 C10 N2 -4(3) . .
O4 Mn1 O1 S1 34.3(13) . .
O3 Mn1 O1 S1 123.9(13) . .
O2 Mn1 O1 S1 -156(3) . .
N1 Mn1 O1 S1 -51.0(13) . .
N2 Mn1 O1 S1 -145.8(13) 4_575 .
O4 Mn1 O2 S2 -84.6(16) . .
O3 Mn1 O2 S2 -173.9(15) . .
O1 Mn1 O2 S2 106(4) . .
N1 Mn1 O2 S2 1.0(16) . .
N2 Mn1 O2 S2 95.5(15) 4_575 .
O4 Mn1 O3 S3B -16.6(16) . .
O1 Mn1 O3 S3B -111.9(16) . .
O2 Mn1 O3 S3B 76.9(16) . .
N1 Mn1 O3 S3B -22(6) . .
N2 Mn1 O3 S3B 162.6(16) 4_575 .
O4 Mn1 O3 S3A -99.0(12) . .
O1 Mn1 O3 S3A 165.8(11) . .
O2 Mn1 O3 S3A -5.4(11) . .
N1 Mn1 O3 S3A -104(5) . .
N2 Mn1 O3 S3A 80.2(11) 4_575 .
O3 Mn1 O4 S4A 9.5(19) . .
O1 Mn1 O4 S4A 101.0(19) . .
O2 Mn1 O4 S4A -77.3(19) . .
N1 Mn1 O4 S4A -171.0(19) . .
N2 Mn1 O4 S4A -68(40) 4_575 .
O3 Mn1 O4 S4B -63.0(17) . .
O1 Mn1 O4 S4B 28.5(17) . .
O2 Mn1 O4 S4B -149.9(17) . .
N1 Mn1 O4 S4B 116.5(17) . .
N2 Mn1 O4 S4B -141(38) 4_575 .
Mn1 O1 S1 C12 121.7(18) . .
Mn1 O1 S1 C11 -132.8(17) . .
Mn1 O2 S2 C13 129.8(18) . .
Mn1 O2 S2 C14 -127.9(16) . .
S3B O3 S3A C16 -51.3(11) . .
Mn1 O3 S3A C16 78.0(13) . .
S3B O3 S3A C15 50.5(10) . .
Mn1 O3 S3A C15 179.7(11) . .
S3A O3 S3B C15 -54.0(11) . .
Mn1 O3 S3B C15 -168.8(12) . .
S3A O3 S3B C16 51.0(10) . .
Mn1 O3 S3B C16 -63.8(19) . .
S4B O4 S4A C17 50.1(15) . .
Mn1 O4 S4A C17 -67(2) . .
S4B O4 S4A C18 -64.7(12) . .
Mn1 O4 S4A C18 178.0(18) . .
S4A O4 S4B C17 -48.2(16) . .
Mn1 O4 S4B C17 75(2) . .
S4A O4 S4B C18 61.3(12) . .
Mn1 O4 S4B C18 -175.9(16) . .
O3 S3B C15 S3A 51.1(11) . .
C16 S3B C15 S3A -60.4(10) . .
O3 S3A C15 S3B -48.2(10) . .
C16 S3A C15 S3B 61.0(10) . .
O3 S3A C16 S3B 47.6(9) . .
C15 S3A C16 S3B -58.9(9) . .
O3 S3B C16 S3A -49.4(10) . .
C15 S3B C16 S3A 62.1(11) . .
O4 S4A C17 S4B -49.4(14) . .
C18 S4A C17 S4B 69.7(11) . .
O4 S4B C17 S4A 46.2(14) . .
C18 S4B C17 S4A -67.2(11) . .
O4 S4A C18 S4B 62.4(11) . .
C17 S4A C18 S4B -68.4(13) . .
O4 S4B C18 S4A -58.5(10) . .
C17 S4B C18 S4A 67.9(12) . .
